data_4033988
loop_
_publ_author_name
'Wu, Yin-Fu'
'Wang, Shan-Shan'
'Yao, Chun-Rui'
'Chen, Zuo-Chang'
'Li, Shu-Hui'
'Yao, Yang-Rong'
'Zhang, Xue-Peng'
'Su, Yin'
'Deng, Shun-Liu'
'Zhang, Qianyan'
'Gao, Fei'
'Xie, Su-Yuan'
'Huang, Rong-Bin'
'Zheng, Lan-Sun'

_publ_section_title
;
 General One-step Synthesis of Symmetrical or Unsymmetrical
 1,4-Di(organo)fullerenes from Organo(hydro)fullerenes through Direct
 Oxidative Arylation.
;
_journal_issue 19
_journal_name_full 'The Journal of organic chemistry'
_journal_page_first 12259
_journal_page_last 12267
_journal_paper_doi 10.1021/acs.joc.9b01272
_journal_volume 84
_journal_year 2019
_chemical_formula_moiety '1(C70 H12 O3), C S2'
_chemical_formula_sum 'C71 H12 O3 S2'
_chemical_formula_weight 976.93
_space_group_crystal_system monoclinic
_space_group_IT_number 14
_space_group_name_Hall '-P 2ybc'
_space_group_name_H-M_alt 'P 1 21/c 1'
_atom_sites_solution_hydrogens geom
_atom_sites_solution_primary dual
_audit_creation_date 2018-04-02
_audit_creation_method
;
Olex2 1.2
(compiled 2017.08.10 svn.r3458 for OlexSys, GUI svn.r5381)
;
_cell_angle_alpha 90
_cell_angle_beta 89.999(2)
_cell_angle_gamma 90
_cell_formula_units_Z 4
_cell_length_a 10.1156(2)
_cell_length_b 13.4679(3)
_cell_length_c 28.2219(5)
_cell_measurement_reflns_used 7824
_cell_measurement_temperature 100.01(10)
_cell_measurement_theta_max 65.6840
_cell_measurement_theta_min 5.3690
_cell_volume 3844.84(13)
_computing_cell_refinement 'CrysAlisPro 1.171.38.46 (Rigaku OD, 2015)'
_computing_data_collection 'CrysAlisPro 1.171.38.46 (Rigaku OD, 2015)'
_computing_data_reduction 'CrysAlisPro 1.171.38.46 (Rigaku OD, 2015)'
_computing_molecular_graphics 'Olex2 (Dolomanov et al., 2009)'
_computing_publication_material 'Olex2 (Dolomanov et al., 2009)'
_computing_structure_refinement 'ShelXL (Sheldrick, 2015)'
_computing_structure_solution 'ShelXT (Sheldrick, 2015)'
_diffrn_ambient_environment N~2~
_diffrn_ambient_temperature 100.01(10)
_diffrn_detector 'CCD plate'
_diffrn_detector_area_resol_mean 10.4741
_diffrn_detector_type Atlas
_diffrn_measured_fraction_theta_full 0.965
_diffrn_measured_fraction_theta_max 0.965
_diffrn_measurement_details
;
List of Runs (angles in degrees, time in seconds):

  # Type    Start    End  Width  t~exp~   \w     \q     \k     \f   Frames
--------------------------------------------------------------------------
  1  \w     65.00 145.00   1.00   15.00    --   91.16  45.00  30.00   80
  2  \w    130.00 166.00   1.00   15.00    --   91.16  45.00 -90.00   36
  3  \w    127.00 163.00   1.00   15.00    --   91.16 125.00-150.00   36
  4  \w     79.00 117.00   1.00   15.00    --   91.16  45.00 -90.00   38
  5  \w     72.00  98.00   1.00    5.00    --   40.57 160.00  74.00   26
  6  \w     61.00 140.00   1.00   15.00    --   91.16  61.00 150.00   79
  7  \w     39.00  92.00   1.00   15.00    --   91.16 -45.00 150.00   53
  8  \w     31.00 117.00   1.00   15.00    --   91.16-125.00  90.00   86
  9  \w     37.00 117.00   1.00   15.00    --   91.16 -77.00 -90.00   80
 10  \w     61.00 100.00   1.00   15.00    --   91.16 -94.00-150.00   39
 11  \w     39.00  95.00   1.00   15.00    --   91.16-118.00-164.00   56
 12  \w     14.00  90.00   1.00   15.00    --   91.16 -30.00-120.00   76
 13  \w     14.00  58.00   1.00   15.00    --   91.16 -30.00  30.00   44
 14  \w     11.00  37.00   1.00   15.00    --   91.16 -94.00-150.00   26
 15  \w    -48.00  34.00   1.00    5.00    --  -40.57  37.00-180.00   82
 16  \w    -93.00  -8.00   1.00    5.00    --  -40.57 125.00-180.00   85
 17  \w   -113.00 -12.00   1.00    5.00    --  -40.57 -57.00  30.00  101
;
_diffrn_measurement_device 'four-circle diffractometer'
_diffrn_measurement_device_type 'SuperNova, Dual, Cu at zero, Atlas'
_diffrn_measurement_method '\w scans'
_diffrn_orient_matrix_type 'CrysAlisPro convention (1999,Acta A55,543-557)'
_diffrn_orient_matrix_UB_11 0.0130777000
_diffrn_orient_matrix_UB_12 -0.0976354000
_diffrn_orient_matrix_UB_13 -0.0280525000
_diffrn_orient_matrix_UB_21 -0.0340042000
_diffrn_orient_matrix_UB_22 0.0556382000
_diffrn_orient_matrix_UB_23 -0.0461362000
_diffrn_orient_matrix_UB_31 0.1478105000
_diffrn_orient_matrix_UB_32 0.0214172000
_diffrn_orient_matrix_UB_33 -0.0081261000
_diffrn_radiation_monochromator mirror
_diffrn_radiation_probe x-ray
_diffrn_radiation_type CuK\a
_diffrn_radiation_wavelength 1.54184
_diffrn_reflns_av_R_equivalents 0.0524
_diffrn_reflns_av_unetI/netI 0.0370
_diffrn_reflns_Laue_measured_fraction_full 0.965
_diffrn_reflns_Laue_measured_fraction_max 0.965
_diffrn_reflns_limit_h_max 11
_diffrn_reflns_limit_h_min -9
_diffrn_reflns_limit_k_max 15
_diffrn_reflns_limit_k_min -15
_diffrn_reflns_limit_l_max 32
_diffrn_reflns_limit_l_min -33
_diffrn_reflns_number 23162
_diffrn_reflns_point_group_measured_fraction_full 0.965
_diffrn_reflns_point_group_measured_fraction_max 0.965
_diffrn_reflns_theta_full 65.729
_diffrn_reflns_theta_max 65.729
_diffrn_reflns_theta_min 3.636
_diffrn_source 'micro-focus sealed X-ray tube'
_diffrn_source_type 'SuperNova (Cu) X-ray Source'
_exptl_absorpt_coefficient_mu 1.794
_exptl_absorpt_correction_T_max 0.806
_exptl_absorpt_correction_T_min 0.802
_exptl_absorpt_correction_type multi-scan
_exptl_absorpt_process_details
;
CrysAlisPro 1.171.38.46 (Rigaku Oxford Diffraction, 2015)
Empirical absorption correction using spherical harmonics,
 implemented in SCALE3 ABSPACK scaling algorithm.
;
_exptl_crystal_colour 'clear dark black'
_exptl_crystal_colour_lustre clear
_exptl_crystal_colour_modifier dark
_exptl_crystal_colour_primary black
_exptl_crystal_density_diffrn 1.688
_exptl_crystal_description block
_exptl_crystal_F_000 1976
_exptl_crystal_size_max 0.15
_exptl_crystal_size_mid 0.15
_exptl_crystal_size_min 0.12
_refine_diff_density_max 1.126
_refine_diff_density_min -0.555
_refine_diff_density_rms 0.114
_refine_ls_extinction_method none
_refine_ls_goodness_of_fit_ref 1.050
_refine_ls_hydrogen_treatment constr
_refine_ls_matrix_type full
_refine_ls_number_parameters 1349
_refine_ls_number_reflns 6405
_refine_ls_number_restraints 1963
_refine_ls_restrained_S_all 1.040
_refine_ls_R_factor_all 0.1454
_refine_ls_R_factor_gt 0.1343
_refine_ls_shift/su_max 0.006
_refine_ls_shift/su_mean 0.001
_refine_ls_structure_factor_coef Fsqd
_refine_ls_weighting_details 'w=1/[\s^2^(Fo^2^)+(0.1980P)^2^+20.0000P] where P=(Fo^2^+2Fc^2^)/3'
_refine_ls_weighting_scheme calc
_refine_ls_wR_factor_gt 0.3397
_refine_ls_wR_factor_ref 0.3519
_reflns_Friedel_coverage 0.000
_reflns_number_gt 5448
_reflns_number_total 6405
_reflns_threshold_expression 'I > 2\s(I)'
_cod_data_source_file jo9b01272_si_002.cif
_cod_data_source_block 1
_cod_database_code 4033988
_shelx_shelxl_version_number 2018/1
_chemical_oxdiff_formula C80O4
_shelx_space_group_comment
;
The symmetry employed for this shelxl refinement is uniquely defined
by the following loop, which should always be used as a source of
symmetry information in preference to the above space-group names.
They are only intended as comments.
;
_shelx_estimated_absorpt_t_max 0.814
_shelx_estimated_absorpt_t_min 0.775
_reflns_odcompleteness_completeness 99.95
_reflns_odcompleteness_iscentric 1
_reflns_odcompleteness_theta 61.08
_olex2_refinement_description
;
1. Fixed Uiso
 At 1.2 times of:
  All C(H) groups
 At 1.5 times of:
  All C(H,H,H) groups
2. Restrained distances
 C7B-C8B = C14B-C15B = C16B-C34B = C17B-C18B = C19B-C20B = C21B-C22B = C23B-
 C24B = C25B-C43B = C26B-C27B = C29B-C30B = C32B-C33B = C35B-C36B = C37B-C53B =
 C38B-C39B = C41B-C42B = C44B-C45B
 1.38 with sigma of 0.01
 C7A-C8A = C14A-C15A = C16A-C34A = C17A-C18A = C19A-C20A = C21A-C22A = C23A-
 C24A = C25A-C43A = C26A-C27A = C29A-C30A = C32A-C33A = C35A-C36A = C37A-C53A =
 C38A-C39A = C41A-C42A = C44A-C45A
 1.38 with sigma of 0.01
 C68A-O1A
 1.2 with sigma of 0.02
 C6B-C5B \\sim C5B-C20B \\sim C20B-C21B \\sim C21B-C7B \\sim C7B-C6B
 with sigma of 0.02
 C6B-C20B \\sim C6B-C21B \\sim C5B-C21B \\sim C5B-C7B \\sim C20B-C7B
 with sigma of 0.02
 C22B-C39B \\sim C39B-C40B \\sim C40B-C41B \\sim C41B-C23B \\sim C23B-C22B
 with sigma of 0.02
 C22B-C40B \\sim C22B-C41B \\sim C39B-C41B \\sim C39B-C23B \\sim C40B-C23B
 with sigma of 0.02
 C53B-C52B \\sim C52B-C60B \\sim C60B-C55B \\sim C55B-C54B \\sim C54B-C53B
 with sigma of 0.02
 C53B-C60B \\sim C53B-C55B \\sim C52B-C55B \\sim C52B-C54B \\sim C60B-C54B
 with sigma of 0.02
 C35B-C34B \\sim C34B-C33B \\sim C33B-C50B \\sim C50B-C51B \\sim C51B-C35B
 with sigma of 0.02
 C35B-C33B \\sim C35B-C50B \\sim C34B-C50B \\sim C34B-C51B \\sim C33B-C51B
 with sigma of 0.02
 C14B-C13B \\sim C13B-C30B \\sim C30B-C31B \\sim C31B-C32B \\sim C32B-C14B
 with sigma of 0.02
 C14B-C30B \\sim C14B-C31B \\sim C13B-C31B \\sim C13B-C32B \\sim C30B-C32B
 with sigma of 0.02
 C48B-C47B \\sim C47B-C58B \\sim C58B-C59B \\sim C59B-C49B \\sim C49B-C48B
 with sigma of 0.02
 C48B-C58B \\sim C48B-C59B \\sim C47B-C59B \\sim C47B-C49B \\sim C58B-C49B
 with sigma of 0.02
 C57B-C44B \\sim C44B-C43B \\sim C43B-C42B \\sim C42B-C56B \\sim C56B-C57B
 with sigma of 0.02
 C57B-C43B \\sim C57B-C42B \\sim C44B-C42B \\sim C44B-C56B \\sim C43B-C56B
 with sigma of 0.02
 C26B-C9B \\sim C9B-C8B \\sim C8B-C24B \\sim C24B-C25B \\sim C25B-C26B
 with sigma of 0.02
 C26B-C8B \\sim C26B-C24B \\sim C9B-C24B \\sim C9B-C25B \\sim C8B-C25B
 with sigma of 0.02
 C27B-C45B \\sim C45B-C46B \\sim C46B-C29B \\sim C29B-C28B \\sim C28B-C27B
 with sigma of 0.02
 C27B-C46B \\sim C27B-C29B \\sim C45B-C29B \\sim C45B-C28B \\sim C46B-C28B
 with sigma of 0.02
 C18B-C36B \\sim C36B-C37B \\sim C37B-C38B \\sim C38B-C19B \\sim C19B-C18B
 with sigma of 0.02
 C18B-C37B \\sim C18B-C38B \\sim C19B-C36B \\sim C19B-C37B \\sim C38B-C36B
 with sigma of 0.02
 C1B-C2B \\sim C1B-C6B \\sim C1B-C10B
 with sigma of 0.02
 C4B-C3B \\sim C4B-C5B \\sim C4B-C17B
 with sigma of 0.02
 C2B-C12B \\sim C12B-C11B \\sim C11B-C10B
 with sigma of 0.02
 C2B-C11B \\sim C10B-C12B
 with sigma of 0.02
 C3B-C15B \\sim C15B-C16B \\sim C16B-C17B
 with sigma of 0.02
 C3B-C16B \\sim C15B-C17B
 with sigma of 0.02
 C2B-C3B \\sim C5B-C6B
 with sigma of 0.02
 C7B-C9B \\sim C7B-C24B \\sim C8B-C6B \\sim C8B-C21B
 with sigma of 0.02
 C12B-C14B \\sim C12B-C30B \\sim C13B-C2B \\sim C13B-C11B
 with sigma of 0.02
 C14B-C3B \\sim C14B-C16B \\sim C15B-C13B \\sim C15B-C32B
 with sigma of 0.02
 C16B-C33B \\sim C16B-C35B \\sim C34B-C17B \\sim C34B-C15B
 with sigma of 0.02
 C21B-C23B \\sim C21B-C39B \\sim C22B-C7B \\sim C22B-C20B
 with sigma of 0.02
 C62B-C65B \\sim C63B-C66B \\sim C64B-C67B
 with sigma of 0.02
 C62B-C63B \\sim C63B-C64B \\sim C64B-C65B \\sim C65B-C66B \\sim C66B-C67B
\\sim C67B-C62B
 with sigma of 0.02
 C6A-C5A \\sim C5A-C20A \\sim C20A-C21A \\sim C21A-C7A \\sim C7A-C6A
 with sigma of 0.02
 C6A-C20A \\sim C6A-C21A \\sim C5A-C21A \\sim C5A-C7A \\sim C20A-C7A
 with sigma of 0.02
 C22A-C39A \\sim C39A-C40A \\sim C40A-C41A \\sim C41A-C23A \\sim C23A-C22A
 with sigma of 0.02
 C22A-C40A \\sim C22A-C41A \\sim C39A-C41A \\sim C39A-C23A \\sim C40A-C23A
 with sigma of 0.02
 C53A-C52A \\sim C52A-C60A \\sim C60A-C55A \\sim C55A-C54A \\sim C54A-C53A
 with sigma of 0.02
 C53A-C60A \\sim C53A-C55A \\sim C52A-C55A \\sim C52A-C54A \\sim C60A-C54A
 with sigma of 0.02
 C35A-C34A \\sim C34A-C33A \\sim C33A-C50A \\sim C50A-C51A \\sim C51A-C35A
 with sigma of 0.02
 C35A-C33A \\sim C35A-C50A \\sim C34A-C50A \\sim C34A-C51A \\sim C33A-C51A
 with sigma of 0.02
 C14A-C13A \\sim C13A-C30A \\sim C30A-C31A \\sim C31A-C32A \\sim C32A-C14A
 with sigma of 0.02
 C14A-C30A \\sim C14A-C31A \\sim C13A-C31A \\sim C13A-C32A \\sim C30A-C32A
 with sigma of 0.02
 C48A-C47A \\sim C47A-C58A \\sim C58A-C59A \\sim C59A-C49A \\sim C49A-C48A
 with sigma of 0.02
 C48A-C58A \\sim C48A-C59A \\sim C47A-C59A \\sim C47A-C49A \\sim C58A-C49A
 with sigma of 0.02
 C57A-C44A \\sim C44A-C43A \\sim C43A-C42A \\sim C42A-C56A \\sim C56A-C57A
 with sigma of 0.02
 C57A-C43A \\sim C57A-C42A \\sim C44A-C42A \\sim C44A-C56A \\sim C43A-C56A
 with sigma of 0.02
 C26A-C9A \\sim C9A-C8A \\sim C8A-C24A \\sim C24A-C25A \\sim C25A-C26A
 with sigma of 0.02
 C26A-C8A \\sim C26A-C24A \\sim C9A-C24A \\sim C9A-C25A \\sim C8A-C25A
 with sigma of 0.02
 C27A-C45A \\sim C45A-C46A \\sim C46A-C29A \\sim C29A-C28A \\sim C28A-C27A
 with sigma of 0.02
 C27A-C46A \\sim C27A-C29A \\sim C45A-C29A \\sim C45A-C28A \\sim C46A-C28A
 with sigma of 0.02
 C18A-C36A \\sim C36A-C37A \\sim C37A-C38A \\sim C38A-C19A \\sim C19A-C18A
 with sigma of 0.02
 C18A-C37A \\sim C18A-C38A \\sim C19A-C36A \\sim C19A-C37A \\sim C38A-C36A
 with sigma of 0.02
 C1A-C2A \\sim C1A-C6A \\sim C1A-C10A
 with sigma of 0.02
 C4A-C3A \\sim C4A-C5A \\sim C4A-C17A
 with sigma of 0.02
 C2A-C12A \\sim C12A-C11A \\sim C11A-C10A
 with sigma of 0.02
 C2A-C11A \\sim C10A-C12A
 with sigma of 0.02
 C3A-C15A \\sim C15A-C16A \\sim C16A-C17A
 with sigma of 0.02
 C3A-C16A \\sim C15A-C17A
 with sigma of 0.02
 C2A-C3A \\sim C5A-C6A
 with sigma of 0.02
 C7A-C9A \\sim C7A-C24A \\sim C8A-C6A \\sim C8A-C21A
 with sigma of 0.02
 C12A-C14A \\sim C12A-C30A \\sim C13A-C2A \\sim C13A-C11A
 with sigma of 0.02
 C14A-C3A \\sim C14A-C16A \\sim C15A-C13A \\sim C15A-C32A
 with sigma of 0.02
 C16A-C33A \\sim C16A-C35A \\sim C34A-C17A \\sim C34A-C15A
 with sigma of 0.02
 C21A-C23A \\sim C21A-C39A \\sim C22A-C7A \\sim C22A-C20A
 with sigma of 0.02
 C62A-C65A \\sim C63A-C66A \\sim C64A-C67A
 with sigma of 0.02
 C62A-C63A \\sim C63A-C64A \\sim C64A-C65A \\sim C65A-C66A \\sim C66A-C67A
\\sim C67A-C62A
 with sigma of 0.02
3. Restrained planarity
 C5B, C6B, C7B, C20B, C21B
 with sigma of 0.1
 C22B, C23B, C39B, C40B, C41B
 with sigma of 0.1
 C52B, C53B, C54B, C55B, C60B
 with sigma of 0.1
 C33B, C34B, C35B, C50B, C51B
 with sigma of 0.1
 C13B, C14B, C30B, C31B, C32B
 with sigma of 0.1
 C47B, C48B, C49B, C58B, C59B
 with sigma of 0.1
 C42B, C43B, C44B, C56B, C57B
 with sigma of 0.1
 C8B, C9B, C24B, C25B, C26B
 with sigma of 0.1
 C27B, C28B, C29B, C45B, C46B
 with sigma of 0.1
 C18B, C19B, C36B, C37B, C38B
 with sigma of 0.1
 C5A, C6A, C7A, C20A, C21A
 with sigma of 0.1
 C22A, C23A, C39A, C40A, C41A
 with sigma of 0.1
 C52A, C53A, C54A, C55A, C60A
 with sigma of 0.1
 C33A, C34A, C35A, C50A, C51A
 with sigma of 0.1
 C13A, C14A, C30A, C31A, C32A
 with sigma of 0.1
 C47A, C48A, C49A, C58A, C59A
 with sigma of 0.1
 C42A, C43A, C44A, C56A, C57A
 with sigma of 0.1
 C8A, C9A, C24A, C25A, C26A
 with sigma of 0.1
 C27A, C28A, C29A, C45A, C46A
 with sigma of 0.1
 C18A, C19A, C36A, C37A, C38A
 with sigma of 0.1
4. Uiso/Uaniso restraints and constraints
O1B \\sim O2B \\sim O3B \\sim C1B \\sim C2B \\sim C3B \\sim C4B \\sim C5B \\sim
C6B \\sim C7B \\sim C8B \\sim C9B \\sim C10B \\sim C11B \\sim C12B \\sim C13B
\\sim C14B \\sim C15B \\sim C16B \\sim C17B \\sim C18B \\sim C19B \\sim C20B
\\sim C21B \\sim C22B \\sim C23B \\sim C24B \\sim C25B \\sim C26B \\sim C27B
\\sim C28B \\sim C29B \\sim C30B \\sim C31B \\sim C32B \\sim C33B \\sim C34B
\\sim C35B \\sim C36B \\sim C37B \\sim C38B \\sim C39B \\sim C40B \\sim C41B
\\sim C42B \\sim C43B \\sim C44B \\sim C45B \\sim C46B \\sim C47B \\sim C48B
\\sim C49B \\sim C50B \\sim C51B \\sim C52B \\sim C53B \\sim C54B \\sim C55B
\\sim C56B \\sim C57B \\sim C58B \\sim C59B \\sim C60B \\sim C61B \\sim C62B
\\sim C63B \\sim C64B \\sim C65B \\sim C66B \\sim C67B \\sim C68B \\sim C69B
\\sim C70B: within 2A with sigma of 0.02 and sigma for terminal atoms of 0.04
O1A \\sim O2A \\sim O3A \\sim C1A \\sim C2A \\sim C3A \\sim C4A \\sim C5A \\sim
C6A \\sim C7A \\sim C8A \\sim C9A \\sim C10A \\sim C11A \\sim C12A \\sim C13A
\\sim C14A \\sim C15A \\sim C16A \\sim C17A \\sim C18A \\sim C19A \\sim C20A
\\sim C21A \\sim C22A \\sim C23A \\sim C24A \\sim C25A \\sim C26A \\sim C27A
\\sim C28A \\sim C29A \\sim C30A \\sim C31A \\sim C32A \\sim C33A \\sim C34A
\\sim C35A \\sim C36A \\sim C37A \\sim C38A \\sim C39A \\sim C40A \\sim C41A
\\sim C42A \\sim C43A \\sim C44A \\sim C45A \\sim C46A \\sim C47A \\sim C48A
\\sim C49A \\sim C50A \\sim C51A \\sim C52A \\sim C53A \\sim C54A \\sim C55A
\\sim C56A \\sim C57A \\sim C58A \\sim C59A \\sim C60A \\sim C61A \\sim C62A
\\sim C63A \\sim C64A \\sim C65A \\sim C66A \\sim C67A \\sim C68A \\sim C69A
\\sim C70A: within 2A with sigma of 0.02 and sigma for terminal atoms of 0.04
Uanis(C21B) \\sim Ueq, Uanis(C59B) \\sim Ueq, Uanis(C60B) \\sim Ueq, Uanis(C3A)
\\sim Ueq, Uanis(C36B) \\sim Ueq, Uanis(C55B) \\sim Ueq, Uanis(C15A) \\sim Ueq,
Uanis(C26A) \\sim Ueq, Uanis(C47A) \\sim Ueq, Uanis(C49A) \\sim Ueq,
Uanis(C58A) \\sim Ueq, Uanis(C3A) \\sim Ueq: with sigma of 0.01 and sigma for
terminal atoms of 0.02
Uanis(C65A) \\sim Ueq, Uanis(C65B) \\sim Ueq: with sigma of 0.002 and sigma for
terminal atoms of 0.004
Uanis(C32B) \\sim Ueq, Uanis(C2B) \\sim Ueq, Uanis(C47B) \\sim Ueq, Uanis(C1A)
\\sim Ueq, Uanis(C3A) \\sim Ueq, Uanis(C3B) \\sim Ueq: with sigma of 0.005 and
sigma for terminal atoms of 0.01
5. Others
 Sof(O1B)=Sof(O2B)=Sof(O3B)=Sof(C1B)=Sof(C2B)=Sof(C3B)=Sof(C4B)=Sof(C5B)=
 Sof(C6B)=Sof(C7B)=Sof(C8B)=Sof(C9B)=Sof(C10B)=Sof(C11B)=Sof(C12B)=Sof(C13B)=
 Sof(C14B)=Sof(C15B)=Sof(C16B)=Sof(C17B)=Sof(C18B)=Sof(C19B)=Sof(C20B)=
 Sof(C21B)=Sof(C22B)=Sof(C23B)=Sof(C24B)=Sof(C25B)=Sof(C26B)=Sof(C27B)=
 Sof(C28B)=Sof(C29B)=Sof(C30B)=Sof(C31B)=Sof(C32B)=Sof(C33B)=Sof(C34B)=
 Sof(C35B)=Sof(C36B)=Sof(C37B)=Sof(C38B)=Sof(C39B)=Sof(C40B)=Sof(C41B)=
 Sof(C42B)=Sof(C43B)=Sof(C44B)=Sof(C45B)=Sof(C46B)=Sof(C47B)=Sof(C48B)=
 Sof(C49B)=Sof(C50B)=Sof(C51B)=Sof(C52B)=Sof(C53B)=Sof(C54B)=Sof(C55B)=
 Sof(C56B)=Sof(C57B)=Sof(C58B)=Sof(C59B)=Sof(C60B)=Sof(C61B)=Sof(H61D)=
 Sof(H61E)=Sof(H61F)=Sof(C62B)=Sof(C63B)=Sof(H63B)=Sof(C64B)=Sof(C65B)=
 Sof(C66B)=Sof(H66B)=Sof(C67B)=Sof(H67B)=Sof(C68B)=Sof(C69B)=Sof(H69D)=
 Sof(H69E)=Sof(H69F)=Sof(C70B)=Sof(H70D)=Sof(H70E)=Sof(H70F)=1-FVAR(1)
 Sof(O1A)=Sof(O2A)=Sof(O3A)=Sof(C1A)=Sof(C2A)=Sof(C3A)=Sof(C4A)=Sof(C5A)=
 Sof(C6A)=Sof(C7A)=Sof(C8A)=Sof(C9A)=Sof(C10A)=Sof(C11A)=Sof(C12A)=Sof(C13A)=
 Sof(C14A)=Sof(C15A)=Sof(C16A)=Sof(C17A)=Sof(C18A)=Sof(C19A)=Sof(C20A)=
 Sof(C21A)=Sof(C22A)=Sof(C23A)=Sof(C24A)=Sof(C25A)=Sof(C26A)=Sof(C27A)=
 Sof(C28A)=Sof(C29A)=Sof(C30A)=Sof(C31A)=Sof(C32A)=Sof(C33A)=Sof(C34A)=
 Sof(C35A)=Sof(C36A)=Sof(C37A)=Sof(C38A)=Sof(C39A)=Sof(C40A)=Sof(C41A)=
 Sof(C42A)=Sof(C43A)=Sof(C44A)=Sof(C45A)=Sof(C46A)=Sof(C47A)=Sof(C48A)=
 Sof(C49A)=Sof(C50A)=Sof(C51A)=Sof(C52A)=Sof(C53A)=Sof(C54A)=Sof(C55A)=
 Sof(C56A)=Sof(C57A)=Sof(C58A)=Sof(C59A)=Sof(C60A)=Sof(C61A)=Sof(H61A)=
 Sof(H61B)=Sof(H61C)=Sof(C62A)=Sof(C63A)=Sof(H63A)=Sof(C64A)=Sof(C65A)=
 Sof(C66A)=Sof(H66A)=Sof(C67A)=Sof(H67A)=Sof(C68A)=Sof(C69A)=Sof(H69A)=
 Sof(H69B)=Sof(H69C)=Sof(C70A)=Sof(H70A)=Sof(H70B)=Sof(H70C)=FVAR(1)
6.a Aromatic/amide H refined with riding coordinates:
 C63A(H63A), C66A(H66A), C67A(H67A), C63B(H63B), C66B(H66B), C67B(H67B)
6.b Idealised Me refined as rotating group:
 C61A(H61A,H61B,H61C), C69A(H69A,H69B,H69C), C70A(H70A,H70B,H70C), C61B(H61D,
 H61E,H61F), C69B(H69D,H69E,H69F), C70B(H70D,H70E,H70F)
;
_olex2_submission_special_instructions 'No special instructions were received'
_oxdiff_exptl_absorpt_empirical_details
;
Empirical correction (ABSPACK) includes:
- Absorption correction using spherical harmonics
- Frame scaling
- Detector area scaling
;
_oxdiff_exptl_absorpt_empirical_full_max 1.596
_oxdiff_exptl_absorpt_empirical_full_min 0.738

loop_
_space_group_symop_operation_xyz
'x, y, z'
'-x, y+1/2, -z+1/2'
'-x, -y, -z'
'x, -y-1/2, z-1/2'

loop_
_atom_site_label
_atom_site_type_symbol
_atom_site_fract_x
_atom_site_fract_y
_atom_site_fract_z
_atom_site_U_iso_or_equiv
_atom_site_adp_type
_atom_site_occupancy
_atom_site_site_symmetry_order
_atom_site_calc_flag
_atom_site_refinement_flags_posn
_atom_site_refinement_flags_adp
_atom_site_refinement_flags_occupancy
_atom_site_disorder_assembly
_atom_site_disorder_group
O1A O 0.5845(8) 0.4936(7) 0.5308(3) 0.044(2) Uani 0.503(4) 1 d D U P A 1
O2A O 0.4354(9) 0.5961(7) 0.5658(3) 0.042(2) Uani 0.503(4) 1 d . U P A 1
O3A O 0.8212(7) 0.5483(6) 0.5766(3) 0.0337(18) Uani 0.503(4) 1 d . U P A 1
C1A C 0.2363(16) 0.6482(14) 0.7239(11) 0.030(4) Uani 0.503(4) 1 d D U P A 1
C2A C 0.2381(13) 0.5370(14) 0.7238(8) 0.028(4) Uani 0.503(4) 1 d D U P A 1
C3A C 0.3566(12) 0.4792(8) 0.7319(5) 0.018(2) Uani 0.503(4) 1 d D U P A 1
C4A C 0.4932(11) 0.5263(8) 0.7431(4) 0.031(3) Uani 0.503(4) 1 d D U P A 1
C5A C 0.4718(10) 0.6330(8) 0.7603(4) 0.024(2) Uani 0.503(4) 1 d D U P A 1
C6A C 0.3529(13) 0.6875(11) 0.7513(5) 0.026(3) Uani 0.503(4) 1 d D U P A 1
C7A C 0.3378(11) 0.7613(9) 0.7883(4) 0.040(3) Uani 0.503(4) 1 d D U P A 1
C8A C 0.2166(12) 0.7826(12) 0.8073(5) 0.074(5) Uani 0.503(4) 1 d D U P A 1
C9A C 0.1000(14) 0.7359(13) 0.7898(6) 0.073(5) Uani 0.503(4) 1 d D U P A 1
C10A C 0.113(2) 0.6674(14) 0.7523(8) 0.039(4) Uani 0.503(4) 1 d D U P A 1
C11A C 0.0298(14) 0.5772(13) 0.7565(6) 0.056(4) Uani 0.503(4) 1 d D U P A 1
C12A C 0.1108(16) 0.4940(13) 0.7379(6) 0.054(5) Uani 0.503(4) 1 d D U P A 1
C13A C 0.1023(14) 0.4049(13) 0.7583(6) 0.077(6) Uani 0.503(4) 1 d D U P A 1
C14A C 0.2217(11) 0.3464(11) 0.7664(6) 0.071(5) Uani 0.503(4) 1 d D U P A 1
C15A C 0.3425(10) 0.3848(8) 0.7545(4) 0.032(3) Uani 0.503(4) 1 d D U P A 1
C16A C 0.4547(13) 0.3693(10) 0.7856(4) 0.064(4) Uani 0.503(4) 1 d D U P A 1
C17A C 0.5365(11) 0.4596(9) 0.7856(4) 0.052(3) Uani 0.503(4) 1 d D U P A 1
C18A C 0.5956(14) 0.5025(12) 0.8241(4) 0.055(4) Uani 0.503(4) 1 d D U P A 1
C19A C 0.5971(18) 0.6032(12) 0.8326(5) 0.070(5) Uani 0.503(4) 1 d D U P A 1
C20A C 0.5342(9) 0.6694(8) 0.8031(3) 0.030(2) Uani 0.503(4) 1 d D U P A 1
C21A C 0.4514(12) 0.7537(9) 0.8200(3) 0.054(4) Uani 0.503(4) 1 d D U P A 1
C22A C 0.4327(15) 0.7587(13) 0.8675(4) 0.080(6) Uani 0.503(4) 1 d D U P A 1
C23A C 0.3126(12) 0.7881(11) 0.8875(5) 0.073(4) Uani 0.503(4) 1 d D U P A 1
C24A C 0.2028(13) 0.7986(11) 0.8588(4) 0.056(4) Uani 0.503(4) 1 d D U P A 1
C25A C 0.0698(17) 0.7689(15) 0.8708(4) 0.078(5) Uani 0.503(4) 1 d D U P A 1
C26A C 0.0096(13) 0.7231(11) 0.8307(5) 0.051(4) Uani 0.503(4) 1 d D U P A 1
C27A C -0.0628(17) 0.6364(11) 0.8290(7) 0.084(5) Uani 0.503(4) 1 d D U P A 1
C28A C -0.0520(14) 0.5611(13) 0.7947(5) 0.084(5) Uani 0.503(4) 1 d D U P A 1
C29A C -0.0590(18) 0.4666(13) 0.8169(6) 0.086(6) Uani 0.503(4) 1 d D U P A 1
C30A C 0.0100(17) 0.3875(14) 0.7987(6) 0.077(5) Uani 0.503(4) 1 d D U P A 1
C31A C 0.077(2) 0.3198(18) 0.8320(7) 0.078(5) Uani 0.503(4) 1 d D U P A 1
C32A C 0.2055(15) 0.2937(11) 0.8118(6) 0.081(5) Uani 0.503(4) 1 d D U P A 1
C33A C 0.3134(15) 0.2826(12) 0.8403(5) 0.079(5) Uani 0.503(4) 1 d D U P A 1
C34A C 0.4402(17) 0.3212(14) 0.8272(5) 0.082(6) Uani 0.503(4) 1 d D U P A 1
C35A C 0.5042(15) 0.3623(11) 0.8686(5) 0.070(4) Uani 0.503(4) 1 d D U P A 1
C36A C 0.577(2) 0.4503(11) 0.8681(6) 0.078(5) Uani 0.503(4) 1 d D U P A 1
C37A C 0.5676(14) 0.5237(13) 0.9035(4) 0.079(4) Uani 0.503(4) 1 d D U P A 1
C38A C 0.578(3) 0.6176(12) 0.8827(6) 0.082(5) Uani 0.503(4) 1 d D U P A 1
C39A C 0.5015(12) 0.6957(10) 0.8979(4) 0.055(4) Uani 0.503(4) 1 d D U P A 1
C40A C 0.4173(16) 0.6805(12) 0.9392(5) 0.066(4) Uani 0.503(4) 1 d D U P A 1
C41A C 0.2988(14) 0.7346(13) 0.9320(6) 0.068(5) Uani 0.503(4) 1 d D U P A 1
C42A C 0.1769(12) 0.6980(8) 0.9452(4) 0.034(3) Uani 0.503(4) 1 d D U P A 1
C43A C 0.0699(14) 0.7165(9) 0.9117(4) 0.058(4) Uani 0.503(4) 1 d D U P A 1
C44A C -0.0201(12) 0.6269(12) 0.9124(5) 0.067(4) Uani 0.503(4) 1 d D U P A 1
C45A C -0.087(2) 0.5868(14) 0.8745(5) 0.078(5) Uani 0.503(4) 1 d D U P A 1
C46A C -0.078(3) 0.4835(14) 0.8674(6) 0.074(5) Uani 0.503(4) 1 d D U P A 1
C47A C -0.0188(11) 0.4153(9) 0.8940(4) 0.045(3) Uani 0.503(4) 1 d D U P A 1
C48A C 0.0631(14) 0.3308(10) 0.8748(4) 0.055(4) Uani 0.503(4) 1 d D U P A 1
C49A C 0.1769(16) 0.3185(10) 0.9093(4) 0.054(4) Uani 0.503(4) 1 d D U P A 1
C50A C 0.2972(17) 0.2974(12) 0.8910(6) 0.080(5) Uani 0.503(4) 1 d D U P A 1
C51A C 0.4142(16) 0.3452(11) 0.9091(5) 0.067(4) Uani 0.503(4) 1 d D U P A 1
C52A C 0.4107(15) 0.4181(10) 0.9447(5) 0.042(3) Uani 0.503(4) 1 d D U P A 1
C53A C 0.4846(13) 0.5102(14) 0.9414(4) 0.062(4) Uani 0.503(4) 1 d D U P A 1
C54A C 0.4015(17) 0.5908(12) 0.9598(5) 0.052(4) Uani 0.503(4) 1 d D U P A 1
C55A C 0.2770(16) 0.5471(12) 0.9745(7) 0.040(4) Uani 0.503(4) 1 d D U P A 1
C56A C 0.1581(14) 0.5995(10) 0.9653(5) 0.039(4) Uani 0.503(4) 1 d D U P A 1
C57A C 0.0370(15) 0.5569(10) 0.9450(5) 0.051(4) Uani 0.503(4) 1 d D U P A 1
C58A C 0.0419(14) 0.4516(11) 0.9383(4) 0.045(4) Uani 0.503(4) 1 d D U P A 1
C59A C 0.1665(15) 0.3939(9) 0.9462(4) 0.036(3) Uani 0.503(4) 1 d D U P A 1
C60A C 0.2821(15) 0.4418(11) 0.9649(5) 0.037(3) Uani 0.503(4) 1 d D U P A 1
C61A C 0.229(2) 0.689(2) 0.6718(11) 0.038(5) Uani 0.503(4) 1 d . U P A 1
H61A H 0.305392 0.666164 0.654455 0.058 Uiso 0.503(4) 1 calc GR . P A 1
H61B H 0.228062 0.759856 0.672295 0.058 Uiso 0.503(4) 1 calc GR . P A 1
H61C H 0.150569 0.664442 0.656776 0.058 Uiso 0.503(4) 1 calc GR . P A 1
C62A C 0.5866(9) 0.5327(8) 0.6974(3) 0.028(2) Uani 0.503(4) 1 d D U P A 1
C63A C 0.5329(9) 0.5374(8) 0.6523(3) 0.027(2) Uani 0.503(4) 1 d D U P A 1
H63A H 0.441457 0.537481 0.648889 0.032 Uiso 0.503(4) 1 calc R . P A 1
C64A C 0.6119(8) 0.5419(7) 0.6118(3) 0.025(2) Uani 0.503(4) 1 d D U P A 1
C65A C 0.7477(12) 0.546(2) 0.6174(5) 0.026(5) Uani 0.503(4) 1 d D U P A 1
C66A C 0.8048(10) 0.5399(8) 0.6624(3) 0.031(2) Uani 0.503(4) 1 d D U P A 1
H66A H 0.896199 0.539416 0.665847 0.038 Uiso 0.503(4) 1 calc R . P A 1
C67A C 0.7234(11) 0.5350(17) 0.7016(4) 0.033(3) Uani 0.503(4) 1 d D U P A 1
H67A H 0.761226 0.533104 0.731596 0.040 Uiso 0.503(4) 1 calc R . P A 1
C68A C 0.545(3) 0.5396(17) 0.5641(6) 0.035(5) Uani 0.503(4) 1 d D U P A 1
C69A C 0.3604(14) 0.5968(12) 0.5221(5) 0.051(3) Uani 0.503(4) 1 d . U P A 1
H69A H 0.410053 0.630558 0.498010 0.077 Uiso 0.503(4) 1 calc GR . P A 1
H69B H 0.278012 0.630561 0.527092 0.077 Uiso 0.503(4) 1 calc GR . P A 1
H69C H 0.343547 0.529756 0.512270 0.077 Uiso 0.503(4) 1 calc GR . P A 1
C70A C 0.961(3) 0.553(2) 0.5800(8) 0.038(5) Uani 0.503(4) 1 d . U P A 1
H70A H 0.998305 0.554714 0.548759 0.056 Uiso 0.503(4) 1 calc GR . P A 1
H70B H 0.992858 0.496003 0.596684 0.056 Uiso 0.503(4) 1 calc GR . P A 1
H70C H 0.985518 0.612272 0.596823 0.056 Uiso 0.503(4) 1 calc GR . P A 1
O1B O -0.0840(8) 0.4937(7) 0.5308(3) 0.044(2) Uani 0.497(4) 1 d . U P A 2
O2B O 0.0633(8) 0.5957(7) 0.5654(3) 0.040(2) Uani 0.497(4) 1 d . U P A 2
O3B O -0.3206(7) 0.5478(6) 0.5763(3) 0.0334(18) Uani 0.497(4) 1 d . U P A 2
C1B C 0.0056(11) 0.5265(8) 0.7426(4) 0.030(3) Uani 0.497(4) 1 d D U P A 2
C2B C 0.1433(12) 0.4800(9) 0.7317(6) 0.019(3) Uani 0.497(4) 1 d D U P A 2
C3B C 0.2630(14) 0.5323(14) 0.7231(10) 0.027(4) Uani 0.497(4) 1 d D U P A 2
C4B C 0.2638(15) 0.6462(14) 0.7230(10) 0.034(4) Uani 0.497(4) 1 d D U P A 2
C5B C 0.1455(15) 0.6878(12) 0.7511(6) 0.026(4) Uani 0.497(4) 1 d D U P A 2
C6B C 0.0287(11) 0.6336(8) 0.7599(4) 0.024(2) Uani 0.497(4) 1 d D U P A 2
C7B C -0.0333(9) 0.6701(7) 0.8023(3) 0.029(2) Uani 0.497(4) 1 d D U P A 2
C8B C -0.0928(17) 0.6040(10) 0.8328(5) 0.069(5) Uani 0.497(4) 1 d D U P A 2
C9B C -0.0938(17) 0.5017(10) 0.8235(5) 0.059(4) Uani 0.497(4) 1 d D U P A 2
C10B C -0.0395(13) 0.4616(11) 0.7859(5) 0.050(3) Uani 0.497(4) 1 d D U P A 2
C11B C 0.0447(17) 0.3667(13) 0.7879(7) 0.068(5) Uani 0.497(4) 1 d D U P A 2
C12B C 0.1597(13) 0.3833(9) 0.7545(4) 0.032(3) Uani 0.497(4) 1 d D U P A 2
C13B C 0.2797(14) 0.3482(11) 0.7673(6) 0.066(5) Uani 0.497(4) 1 d D U P A 2
C14B C 0.3989(13) 0.4039(9) 0.7596(6) 0.070(5) Uani 0.497(4) 1 d D U P A 2
C15B C 0.3899(15) 0.4953(9) 0.7383(6) 0.052(5) Uani 0.497(4) 1 d D U P A 2
C16B C 0.4689(13) 0.5767(10) 0.7561(4) 0.055(4) Uani 0.497(4) 1 d D U P A 2
C17B C 0.3901(19) 0.6671(11) 0.7524(6) 0.040(4) Uani 0.497(4) 1 d D U P A 2
C18B C 0.3929(17) 0.7345(11) 0.7894(5) 0.065(5) Uani 0.497(4) 1 d D U P A 2
C19B C 0.2783(13) 0.7864(13) 0.8086(5) 0.067(4) Uani 0.497(4) 1 d D U P A 2
C20B C 0.1606(12) 0.7603(9) 0.7878(4) 0.035(3) Uani 0.497(4) 1 d D U P A 2
C21B C 0.0485(13) 0.7514(8) 0.8197(3) 0.045(3) Uani 0.497(4) 1 d D U P A 2
C22B C 0.0654(15) 0.7584(13) 0.8674(4) 0.077(6) Uani 0.497(4) 1 d D U P A 2
C23B C -0.0019(12) 0.6961(9) 0.8980(4) 0.053(3) Uani 0.497(4) 1 d D U P A 2
C24B C -0.077(2) 0.6168(12) 0.8835(5) 0.080(5) Uani 0.497(4) 1 d D U P A 2
C25B C -0.0666(14) 0.5216(13) 0.9036(5) 0.078(4) Uani 0.497(4) 1 d D U P A 2
C26B C -0.082(2) 0.4492(11) 0.8680(6) 0.072(5) Uani 0.497(4) 1 d D U P A 2
C27B C -0.0082(15) 0.3628(11) 0.8672(6) 0.069(4) Uani 0.497(4) 1 d D U P A 2
C28B C 0.057(2) 0.3260(17) 0.8243(6) 0.078(6) Uani 0.497(4) 1 d D U P A 2
C29B C 0.1862(17) 0.2839(12) 0.8382(6) 0.077(5) Uani 0.497(4) 1 d D U P A 2
C30B C 0.2979(15) 0.2942(10) 0.8115(5) 0.083(5) Uani 0.497(4) 1 d D U P A 2
C31B C 0.421(2) 0.3216(18) 0.8314(7) 0.083(6) Uani 0.497(4) 1 d D U P A 2
C32B C 0.4884(15) 0.3863(12) 0.7992(5) 0.060(4) Uani 0.497(4) 1 d D U P A 2
C33B C 0.5588(15) 0.4657(10) 0.8163(6) 0.078(5) Uani 0.497(4) 1 d D U P A 2
C34B C 0.5510(11) 0.5624(11) 0.7947(4) 0.080(4) Uani 0.497(4) 1 d D U P A 2
C35B C 0.5629(15) 0.6358(10) 0.8304(6) 0.079(5) Uani 0.497(4) 1 d D U P A 2
C36B C 0.4885(13) 0.7214(10) 0.8298(5) 0.051(4) Uani 0.497(4) 1 d D U P A 2
C37B C 0.4328(17) 0.7690(15) 0.8710(4) 0.075(5) Uani 0.497(4) 1 d D U P A 2
C38B C 0.2976(13) 0.7991(10) 0.8605(5) 0.052(3) Uani 0.497(4) 1 d D U P A 2
C39B C 0.1852(12) 0.7875(10) 0.8873(5) 0.069(4) Uani 0.497(4) 1 d D U P A 2
C40B C 0.1984(17) 0.7358(14) 0.9315(5) 0.065(4) Uani 0.497(4) 1 d D U P A 2
C41B C 0.0818(16) 0.6812(10) 0.9387(5) 0.066(4) Uani 0.497(4) 1 d D U P A 2
C42B C 0.0991(17) 0.5899(10) 0.9600(6) 0.052(4) Uani 0.497(4) 1 d D U P A 2
C43B C 0.0148(13) 0.5095(13) 0.9418(5) 0.059(4) Uani 0.497(4) 1 d D U P A 2
C44B C 0.0896(15) 0.4168(9) 0.9439(4) 0.039(3) Uani 0.497(4) 1 d D U P A 2
C45B C 0.0826(16) 0.3452(10) 0.9088(5) 0.067(4) Uani 0.497(4) 1 d D U P A 2
C46B C 0.2015(18) 0.2959(14) 0.8899(6) 0.078(5) Uani 0.497(4) 1 d D U P A 2
C47B C 0.3242(16) 0.3183(10) 0.9095(5) 0.052(4) Uani 0.497(4) 1 d D U P A 2
C48B C 0.4368(14) 0.3308(10) 0.8748(5) 0.056(4) Uani 0.497(4) 1 d D U P A 2
C49B C 0.5195(12) 0.4150(10) 0.8942(4) 0.049(3) Uani 0.497(4) 1 d D U P A 2
C50B C 0.582(3) 0.4811(14) 0.8670(6) 0.073(5) Uani 0.497(4) 1 d D U P A 2
C51B C 0.586(2) 0.5847(14) 0.8754(6) 0.076(5) Uani 0.497(4) 1 d D U P A 2
C52B C 0.5197(12) 0.6255(12) 0.9123(5) 0.066(4) Uani 0.497(4) 1 d D U P A 2
C53B C 0.4303(14) 0.7151(9) 0.9115(4) 0.059(4) Uani 0.497(4) 1 d D U P A 2
C54B C 0.3239(13) 0.6975(8) 0.9452(4) 0.033(3) Uani 0.497(4) 1 d D U P A 2
C55B C 0.3431(14) 0.6001(10) 0.9655(5) 0.035(3) Uani 0.497(4) 1 d D U P A 2
C56B C 0.2250(16) 0.5457(12) 0.9739(7) 0.039(4) Uani 0.497(4) 1 d D U P A 2
C57B C 0.2189(15) 0.4403(11) 0.9644(6) 0.038(3) Uani 0.497(4) 1 d D U P A 2
C58B C 0.3352(15) 0.3930(9) 0.9468(4) 0.038(3) Uani 0.497(4) 1 d D U P A 2
C59B C 0.4582(15) 0.4517(11) 0.9383(4) 0.043(4) Uani 0.497(4) 1 d D U P A 2
C60B C 0.4632(15) 0.5570(10) 0.9453(6) 0.048(4) Uani 0.497(4) 1 d D U P A 2
C61B C 0.273(2) 0.698(3) 0.6729(12) 0.053(7) Uani 0.497(4) 1 d . U P A 2
H61D H 0.352911 0.678611 0.657333 0.079 Uiso 0.497(4) 1 calc GR . P A 2
H61E H 0.272212 0.769107 0.676927 0.079 Uiso 0.497(4) 1 calc GR . P A 2
H61F H 0.198233 0.678927 0.653896 0.079 Uiso 0.497(4) 1 calc GR . P A 2
C62B C -0.0861(9) 0.5325(8) 0.6975(3) 0.029(2) Uani 0.497(4) 1 d D U P A 2
C63B C -0.0325(9) 0.5373(8) 0.6521(3) 0.026(2) Uani 0.497(4) 1 d D U P A 2
H63B H 0.058939 0.537187 0.648577 0.032 Uiso 0.497(4) 1 calc R . P A 2
C64B C -0.1120(9) 0.5423(8) 0.6119(3) 0.025(2) Uani 0.497(4) 1 d D U P A 2
C65B C -0.2480(12) 0.538(3) 0.6176(5) 0.027(5) Uani 0.497(4) 1 d D U P A 2
C66B C -0.3042(10) 0.5400(8) 0.6628(3) 0.029(2) Uani 0.497(4) 1 d D U P A 2
H66B H -0.395157 0.546185 0.666445 0.035 Uiso 0.497(4) 1 calc R . P A 2
C67B C -0.2229(12) 0.5333(17) 0.7018(5) 0.034(4) Uani 0.497(4) 1 d D U P A 2
H67B H -0.260535 0.529051 0.731817 0.041 Uiso 0.497(4) 1 calc R . P A 2
C68B C -0.044(3) 0.539(2) 0.5647(7) 0.035(5) Uani 0.497(4) 1 d . U P A 2
C69B C 0.1414(14) 0.5968(12) 0.5221(5) 0.051(3) Uani 0.497(4) 1 d . U P A 2
H69D H 0.090888 0.626788 0.497070 0.076 Uiso 0.497(4) 1 calc GR . P A 2
H69E H 0.163860 0.529964 0.513394 0.076 Uiso 0.497(4) 1 calc GR . P A 2
H69F H 0.220778 0.634319 0.527155 0.076 Uiso 0.497(4) 1 calc GR . P A 2
C70B C -0.460(2) 0.5530(19) 0.5802(7) 0.033(4) Uani 0.497(4) 1 d . U P A 2
H70D H -0.497401 0.564922 0.549474 0.050 Uiso 0.497(4) 1 calc GR . P A 2
H70E H -0.483436 0.606144 0.601180 0.050 Uiso 0.497(4) 1 calc GR . P A 2
H70F H -0.492905 0.491392 0.592505 0.050 Uiso 0.497(4) 1 calc GR . P A 2
S1 S 0.7501(3) 0.80219(16) 0.97980(7) 0.0694(7) Uani 1 1 d . . . B 3
S2 S 0.75020(18) 0.88012(14) 0.87772(7) 0.0539(5) Uani 1 1 d . . . B 3
C1S C 0.7496(7) 0.8421(5) 0.9298(3) 0.0519(17) Uani 1 1 d . . . B 3

loop_
_atom_site_aniso_label
_atom_site_aniso_U_11
_atom_site_aniso_U_22
_atom_site_aniso_U_33
_atom_site_aniso_U_23
_atom_site_aniso_U_13
_atom_site_aniso_U_12
O1A 0.036(4) 0.076(6) 0.020(4) -0.011(4) 0.001(3) 0.001(4)
O2A 0.046(5) 0.054(5) 0.026(4) 0.008(3) -0.011(3) 0.009(4)
O3A 0.024(4) 0.052(5) 0.025(4) -0.004(3) 0.003(3) -0.004(3)
C1A 0.028(5) 0.037(5) 0.027(6) 0.004(4) -0.006(5) 0.002(4)
C2A 0.012(6) 0.061(9) 0.009(5) -0.003(5) 0.002(5) 0.012(6)
C3A 0.014(4) 0.030(4) 0.012(4) -0.004(3) -0.006(3) 0.004(3)
C4A 0.022(5) 0.041(6) 0.031(5) -0.023(5) -0.011(4) 0.019(4)
C5A 0.008(5) 0.040(6) 0.025(5) -0.004(5) 0.005(4) -0.012(5)
C6A 0.029(8) 0.031(6) 0.016(5) 0.009(5) 0.005(5) 0.003(5)
C7A 0.067(9) 0.022(6) 0.030(6) 0.014(5) 0.018(6) 0.006(6)
C8A 0.098(11) 0.046(8) 0.076(10) 0.024(8) -0.025(10) 0.011(9)
C9A 0.077(10) 0.066(10) 0.076(10) 0.015(8) -0.007(9) 0.023(9)
C10A 0.037(9) 0.050(9) 0.030(7) 0.014(6) -0.008(6) 0.010(8)
C11A 0.028(7) 0.103(11) 0.037(7) 0.027(9) -0.005(6) 0.010(9)
C12A 0.054(10) 0.088(10) 0.020(7) 0.009(7) -0.008(7) -0.007(8)
C13A 0.086(11) 0.084(11) 0.060(9) -0.013(9) -0.024(9) -0.016(10)
C14A 0.088(11) 0.061(9) 0.065(9) -0.025(8) -0.019(10) -0.002(9)
C15A 0.048(6) 0.028(5) 0.019(5) -0.010(4) 0.007(5) 0.009(5)
C16A 0.091(10) 0.063(8) 0.038(7) -0.010(7) 0.007(7) 0.061(7)
C17A 0.042(6) 0.077(8) 0.037(6) -0.012(6) -0.007(5) 0.037(6)
C18A 0.028(7) 0.102(9) 0.035(7) 0.013(7) -0.001(5) 0.006(7)
C19A 0.044(8) 0.101(10) 0.065(9) 0.020(9) 0.007(7) 0.003(8)
C20A 0.020(5) 0.052(6) 0.018(5) -0.004(5) 0.006(4) -0.016(4)
C21A 0.093(10) 0.030(7) 0.037(7) -0.005(6) -0.006(7) -0.037(7)
C22A 0.106(11) 0.053(9) 0.082(11) -0.014(9) 0.002(10) -0.040(9)
C23A 0.097(10) 0.041(7) 0.082(10) -0.030(8) 0.021(9) -0.027(7)
C24A 0.086(10) 0.030(6) 0.054(8) -0.009(6) 0.003(8) 0.018(7)
C25A 0.108(11) 0.079(11) 0.046(8) -0.016(8) -0.003(9) 0.031(10)
C26A 0.048(7) 0.070(7) 0.036(6) 0.009(6) -0.006(5) 0.031(6)
C27A 0.046(9) 0.134(12) 0.071(10) 0.032(10) 0.008(8) 0.043(9)
C28A 0.041(7) 0.155(12) 0.057(8) 0.035(9) -0.028(6) 0.001(8)
C29A 0.050(10) 0.148(13) 0.062(10) 0.027(10) -0.010(8) -0.044(10)
C30A 0.089(11) 0.087(12) 0.054(10) 0.003(9) -0.031(8) -0.059(9)
C31A 0.111(11) 0.068(10) 0.055(9) 0.008(8) -0.026(9) -0.050(10)
C32A 0.119(11) 0.033(7) 0.090(10) -0.026(8) 0.022(10) -0.032(8)
C33A 0.118(11) 0.032(7) 0.085(10) 0.009(8) -0.004(10) 0.006(8)
C34A 0.113(11) 0.073(11) 0.059(10) -0.015(9) -0.006(9) 0.049(10)
C35A 0.077(10) 0.067(9) 0.065(9) 0.002(8) -0.017(8) 0.049(8)
C36A 0.046(9) 0.117(11) 0.070(10) 0.030(9) 0.001(9) 0.012(9)
C37A 0.043(7) 0.133(11) 0.060(8) 0.030(9) -0.019(6) -0.019(8)
C38A 0.063(10) 0.112(11) 0.072(10) 0.023(9) 0.000(9) -0.024(10)
C39A 0.046(7) 0.065(8) 0.056(8) 0.005(7) 0.005(6) -0.040(7)
C40A 0.069(9) 0.082(9) 0.048(8) -0.018(7) 0.009(8) -0.022(8)
C41A 0.079(10) 0.072(10) 0.052(9) -0.025(8) 0.006(8) -0.007(9)
C42A 0.046(7) 0.037(7) 0.018(5) -0.009(5) 0.001(5) 0.015(6)
C43A 0.072(9) 0.079(9) 0.022(6) -0.016(6) -0.012(6) 0.050(7)
C44A 0.041(7) 0.109(10) 0.051(7) -0.013(8) 0.025(6) 0.014(8)
C45A 0.045(8) 0.128(11) 0.061(9) 0.037(9) 0.026(7) 0.021(9)
C46A 0.045(9) 0.119(11) 0.057(9) 0.006(9) 0.002(7) -0.030(10)
C47A 0.048(6) 0.057(6) 0.029(5) -0.001(5) 0.011(5) -0.032(5)
C48A 0.082(9) 0.051(7) 0.030(6) 0.014(6) -0.009(7) -0.048(7)
C49A 0.086(8) 0.035(6) 0.040(6) 0.016(5) 0.014(6) -0.014(6)
C50A 0.098(10) 0.041(8) 0.100(10) 0.031(8) -0.058(9) -0.013(8)
C51A 0.091(10) 0.051(7) 0.059(8) 0.019(7) -0.031(8) 0.018(7)
C52A 0.044(8) 0.047(8) 0.034(6) 0.010(6) -0.013(6) -0.001(7)
C53A 0.061(8) 0.093(11) 0.030(7) 0.021(9) -0.031(6) -0.027(9)
C54A 0.057(10) 0.079(10) 0.019(6) 0.001(7) -0.001(7) -0.025(8)
C55A 0.056(9) 0.053(8) 0.010(5) -0.005(5) -0.006(8) -0.008(7)
C56A 0.048(8) 0.058(7) 0.010(5) -0.011(5) 0.006(6) -0.010(7)
C57A 0.060(8) 0.074(9) 0.019(6) -0.015(6) 0.023(6) -0.028(7)
C58A 0.056(7) 0.051(7) 0.028(5) -0.003(6) 0.016(5) -0.017(6)
C59A 0.057(8) 0.034(6) 0.017(5) 0.009(5) 0.001(6) -0.015(6)
C60A 0.051(8) 0.051(7) 0.011(5) 0.010(5) -0.006(7) -0.007(7)
C61A 0.042(13) 0.045(10) 0.027(8) 0.006(7) 0.004(10) -0.007(10)
C62A 0.033(5) 0.029(5) 0.022(5) 0.001(4) -0.004(4) 0.002(4)
C63A 0.024(5) 0.031(5) 0.025(5) 0.002(4) 0.000(4) 0.002(4)
C64A 0.023(5) 0.031(5) 0.021(5) -0.001(4) 0.001(4) 0.000(4)
C65A 0.026(5) 0.026(5) 0.025(5) 0.000(2) 0.000(2) 0.001(2)
C66A 0.035(6) 0.032(5) 0.026(6) -0.003(4) -0.007(4) 0.012(4)
C67A 0.043(9) 0.036(6) 0.020(7) 0.001(5) -0.005(6) 0.006(8)
C68A 0.038(8) 0.045(9) 0.022(10) 0.009(7) -0.008(8) -0.003(6)
C69A 0.046(7) 0.067(9) 0.041(7) 0.021(6) -0.018(6) 0.011(6)
C70A 0.017(7) 0.063(11) 0.032(12) -0.001(9) 0.004(9) 0.005(6)
O1B 0.041(5) 0.069(6) 0.023(4) -0.009(4) 0.000(3) 0.000(4)
O2B 0.043(5) 0.052(5) 0.025(4) 0.005(3) 0.010(3) -0.006(4)
O3B 0.027(4) 0.049(5) 0.024(4) -0.004(3) -0.002(3) 0.004(3)
C1B 0.023(5) 0.035(6) 0.032(6) -0.021(4) 0.009(4) -0.018(4)
C2B 0.016(4) 0.027(4) 0.014(4) -0.003(3) 0.006(3) -0.003(3)
C3B 0.026(6) 0.033(5) 0.022(6) -0.001(4) -0.001(4) -0.002(4)
C4B 0.024(7) 0.052(8) 0.025(7) 0.013(6) 0.011(7) -0.001(6)
C5B 0.031(8) 0.028(6) 0.019(6) 0.005(5) -0.005(6) -0.001(5)
C6B 0.014(5) 0.037(6) 0.022(5) -0.002(5) -0.007(4) 0.013(6)
C7B 0.022(5) 0.049(6) 0.016(5) -0.004(4) 0.000(4) 0.017(4)
C8B 0.043(8) 0.100(10) 0.063(9) 0.016(9) -0.004(7) 0.008(8)
C9B 0.033(7) 0.100(10) 0.044(8) 0.017(8) -0.005(6) -0.009(7)
C10B 0.040(6) 0.074(8) 0.036(6) -0.007(6) 0.000(5) -0.038(6)
C11B 0.101(10) 0.063(8) 0.041(8) -0.003(7) -0.014(8) -0.059(8)
C12B 0.058(8) 0.026(6) 0.013(5) -0.009(4) -0.007(5) -0.015(6)
C13B 0.077(10) 0.055(9) 0.068(9) -0.026(8) 0.006(9) 0.005(9)
C14B 0.070(10) 0.078(10) 0.061(9) -0.008(8) 0.008(8) 0.014(9)
C15B 0.052(10) 0.077(10) 0.026(8) 0.004(7) 0.006(7) 0.002(8)
C16B 0.032(7) 0.096(11) 0.038(7) 0.023(9) -0.001(6) -0.013(9)
C17B 0.033(9) 0.057(9) 0.029(7) 0.015(6) 0.006(6) -0.017(8)
C18B 0.080(10) 0.057(10) 0.058(9) 0.006(8) 0.007(8) -0.024(8)
C19B 0.098(11) 0.048(8) 0.056(8) 0.015(7) 0.016(9) -0.011(9)
C20B 0.055(8) 0.028(6) 0.022(5) 0.011(4) -0.019(5) 0.002(6)
C21B 0.063(7) 0.037(6) 0.035(6) -0.002(5) 0.008(6) 0.027(5)
C22B 0.094(11) 0.050(9) 0.087(11) -0.014(9) -0.001(10) 0.034(9)
C23B 0.040(7) 0.067(8) 0.052(8) 0.006(7) -0.001(6) 0.036(7)
C24B 0.058(10) 0.112(11) 0.071(10) 0.012(10) 0.003(9) 0.019(9)
C25B 0.043(7) 0.123(11) 0.068(9) 0.027(9) 0.018(7) 0.013(8)
C26B 0.039(8) 0.102(11) 0.074(10) 0.032(9) 0.001(8) -0.024(9)
C27B 0.079(10) 0.066(9) 0.061(9) -0.001(8) 0.012(8) -0.053(8)
C28B 0.113(11) 0.069(10) 0.053(10) -0.017(9) 0.016(10) -0.050(10)
C29B 0.123(12) 0.025(7) 0.084(10) 0.005(8) 0.006(10) -0.008(8)
C30B 0.118(11) 0.032(7) 0.100(11) -0.029(8) -0.026(10) 0.039(8)
C31B 0.108(11) 0.066(10) 0.075(11) -0.003(10) 0.001(10) 0.054(9)
C32B 0.063(6) 0.065(6) 0.053(6) -0.003(5) 0.008(4) 0.019(4)
C33B 0.032(8) 0.142(12) 0.061(10) 0.023(10) -0.001(7) 0.037(8)
C34B 0.032(6) 0.147(12) 0.059(8) 0.034(9) 0.022(6) -0.001(8)
C35B 0.037(8) 0.126(12) 0.075(10) 0.033(10) -0.010(8) -0.038(9)
C36B 0.049(6) 0.065(8) 0.040(6) 0.012(6) 0.009(5) -0.033(6)
C37B 0.104(11) 0.076(11) 0.046(8) -0.017(8) 0.002(9) -0.025(10)
C38B 0.085(9) 0.025(6) 0.045(7) -0.011(6) -0.010(7) -0.016(7)
C39B 0.084(9) 0.034(7) 0.090(10) -0.035(7) -0.024(8) 0.029(7)
C40B 0.072(10) 0.070(10) 0.055(9) -0.024(8) -0.004(8) 0.010(8)
C41B 0.069(9) 0.079(9) 0.050(8) -0.020(7) -0.007(8) 0.018(8)
C42B 0.060(10) 0.075(10) 0.020(7) 0.000(7) -0.001(8) 0.027(8)
C43B 0.053(8) 0.083(11) 0.041(8) 0.021(9) 0.026(6) 0.025(8)
C44B 0.038(8) 0.045(8) 0.035(6) 0.009(6) 0.012(6) 0.001(7)
C45B 0.091(10) 0.054(8) 0.055(8) 0.014(7) 0.032(8) -0.017(8)
C46B 0.093(10) 0.043(8) 0.099(10) 0.024(8) 0.044(10) 0.008(8)
C47B 0.068(6) 0.043(5) 0.045(5) 0.008(4) -0.010(5) 0.006(4)
C48B 0.078(9) 0.054(8) 0.036(7) 0.008(6) -0.002(7) 0.046(7)
C49B 0.061(7) 0.066(7) 0.021(5) -0.008(6) -0.023(5) 0.043(6)
C50B 0.043(9) 0.119(11) 0.055(9) 0.003(9) -0.011(8) 0.024(9)
C51B 0.042(8) 0.117(11) 0.068(10) 0.039(9) -0.029(7) -0.017(9)
C52B 0.042(7) 0.098(10) 0.059(8) -0.016(8) -0.026(6) -0.017(7)
C53B 0.074(9) 0.081(9) 0.021(6) -0.019(6) 0.010(6) -0.054(8)
C54B 0.045(7) 0.038(7) 0.015(5) -0.012(5) -0.004(5) -0.014(5)
C55B 0.040(7) 0.048(6) 0.016(5) -0.011(4) -0.002(5) 0.000(6)
C56B 0.049(9) 0.052(8) 0.017(6) 0.003(5) -0.005(8) 0.007(7)
C57B 0.047(8) 0.050(7) 0.016(6) 0.006(5) 0.001(7) 0.003(7)
C58B 0.065(8) 0.030(6) 0.017(5) 0.007(5) -0.008(6) 0.012(6)
C59B 0.056(7) 0.048(7) 0.026(6) -0.003(6) -0.017(5) 0.017(6)
C60B 0.054(7) 0.062(7) 0.028(6) -0.009(6) -0.020(5) 0.020(6)
C61B 0.047(14) 0.079(13) 0.032(9) 0.022(7) -0.019(11) -0.041(11)
C62B 0.037(5) 0.027(5) 0.021(5) 0.001(4) 0.004(4) -0.005(4)
C63B 0.026(5) 0.029(5) 0.025(5) 0.003(4) -0.002(4) -0.002(4)
C64B 0.023(5) 0.030(5) 0.023(5) 0.002(4) -0.002(4) -0.006(4)
C65B 0.027(5) 0.027(6) 0.026(5) -0.001(2) 0.000(2) 0.000(2)
C66B 0.033(6) 0.029(5) 0.025(6) -0.001(4) 0.007(4) -0.010(4)
C67B 0.041(8) 0.037(7) 0.025(7) -0.006(5) 0.004(6) -0.003(8)
C68B 0.037(8) 0.044(9) 0.024(10) 0.008(8) 0.005(9) 0.000(6)
C69B 0.051(8) 0.066(9) 0.035(7) 0.018(6) 0.019(6) -0.007(7)
C70B 0.018(6) 0.056(10) 0.026(11) -0.004(8) -0.007(9) -0.006(6)
S1 0.1069(17) 0.0642(12) 0.0370(10) 0.0058(8) -0.0007(10) -0.0003(11)
S2 0.0544(10) 0.0540(10) 0.0533(11) 0.0144(8) -0.0012(8) -0.0002(8)
C1S 0.058(4) 0.039(3) 0.058(4) -0.005(3) 0.000(3) -0.001(3)

loop_
_atom_type_symbol
_atom_type_description
_atom_type_scat_dispersion_real
_atom_type_scat_dispersion_imag
_atom_type_scat_source
C C 0.0181 0.0091 'International Tables Vol C Tables 4.2.6.8 and 6.1.1.4'
H H 0.0000 0.0000 'International Tables Vol C Tables 4.2.6.8 and 6.1.1.4'
O O 0.0492 0.0322 'International Tables Vol C Tables 4.2.6.8 and 6.1.1.4'
S S 0.3331 0.5567 'International Tables Vol C Tables 4.2.6.8 and 6.1.1.4'

loop_
_geom_angle_atom_site_label_1
_geom_angle_atom_site_label_2
_geom_angle_atom_site_label_3
_geom_angle
C68A O2A C69A 113.9(12)
C65A O3A C70A 118.9(11)
C2A C1A C6A 110.1(18)
C2A C1A C10A 100.6(17)
C2A C1A C61A 110.1(18)
C6A C1A C10A 108.6(18)
C6A C1A C61A 113.1(17)
C10A C1A C61A 113.6(18)
C3A C2A C1A 123.2(14)
C3A C2A C12A 118.2(13)
C12A C2A C1A 112.5(12)
C2A C3A C4A 123.4(11)
C15A C3A C2A 117.8(11)
C15A C3A C4A 111.2(8)
C3A C4A C17A 99.8(10)
C3A C4A C62A 112.5(9)
C5A C4A C3A 108.8(9)
C5A C4A C17A 109.7(9)
C5A C4A C62A 106.7(9)
C17A C4A C62A 119.0(8)
C6A C5A C4A 122.9(9)
C6A C5A C20A 109.9(7)
C20A C5A C4A 121.3(9)
C5A C6A C1A 124.7(11)
C5A C6A C7A 108.2(7)
C7A C6A C1A 121.9(11)
C6A C7A C21A 108.1(7)
C8A C7A C6A 121.3(9)
C8A C7A C21A 118.7(8)
C7A C8A C9A 120.8(10)
C7A C8A C24A 120.1(10)
C9A C8A C24A 109.1(7)
C8A C9A C26A 106.9(8)
C10A C9A C8A 118.3(14)
C10A C9A C26A 124.4(15)
C9A C10A C1A 125.9(17)
C9A C10A C11A 115.2(18)
C11A C10A C1A 111.8(13)
C10A C11A C12A 106.2(10)
C28A C11A C10A 122.2(17)
C28A C11A C12A 119.3(13)
C2A C12A C11A 106.5(11)
C13A C12A C2A 121.9(12)
C13A C12A C11A 119.5(11)
C12A C13A C14A 120.0(10)
C12A C13A C30A 120.7(11)
C14A C13A C30A 108.2(7)
C13A C14A C32A 107.7(7)
C15A C14A C13A 119.7(10)
C15A C14A C32A 119.7(11)
C3A C15A C16A 108.6(8)
C14A C15A C3A 122.3(9)
C14A C15A C16A 119.7(8)
C15A C16A C17A 108.7(8)
C34A C16A C15A 120.7(9)
C34A C16A C17A 117.3(10)
C16A C17A C4A 108.6(8)
C18A C17A C4A 119.3(11)
C18A C17A C16A 126.5(12)
C17A C18A C19A 124.0(14)
C17A C18A C36A 114.9(14)
C19A C18A C36A 109.3(8)
C18A C19A C20A 121.8(15)
C18A C19A C38A 107.7(8)
C20A C19A C38A 116.5(14)
C5A C20A C21A 106.3(6)
C19A C20A C5A 119.1(11)
C19A C20A C21A 124.0(10)
C7A C21A C20A 107.4(6)
C22A C21A C7A 119.5(9)
C22A C21A C20A 115.7(9)
C21A C22A C23A 122.4(11)
C21A C22A C39A 120.6(10)
C39A C22A C23A 110.9(7)
C22A C23A C41A 107.0(8)
C24A C23A C22A 119.4(12)
C24A C23A C41A 118.6(13)
C23A C24A C8A 119.1(11)
C23A C24A C25A 125.8(13)
C25A C24A C8A 106.1(7)
C26A C25A C24A 109.5(8)
C43A C25A C24A 110.1(15)
C43A C25A C26A 116.8(15)
C25A C26A C9A 107.7(8)
C27A C26A C9A 113.5(13)
C27A C26A C25A 128.3(14)
C26A C27A C28A 126.3(15)
C26A C27A C45A 116.5(15)
C28A C27A C45A 106.7(8)
C11A C28A C27A 118.2(16)
C11A C28A C29A 121.1(15)
C27A C28A C29A 109.7(8)
C28A C29A C46A 107.4(8)
C30A C29A C28A 120.3(16)
C30A C29A C46A 123.7(17)
C29A C30A C13A 118.8(14)
C29A C30A C31A 118.5(16)
C31A C30A C13A 107.1(8)
C32A C31A C30A 108.2(8)
C48A C31A C30A 119.8(18)
C48A C31A C32A 121.3(17)
C31A C32A C14A 108.8(8)
C33A C32A C14A 118.4(12)
C33A C32A C31A 120.5(15)
C32A C33A C34A 121.6(12)
C32A C33A C50A 118.3(14)
C34A C33A C50A 107.8(8)
C16A C34A C33A 119.8(11)
C16A C34A C35A 118.1(11)
C33A C34A C35A 109.3(8)
C34A C35A C51A 106.8(8)
C36A C35A C34A 123.7(13)
C36A C35A C51A 117.5(14)
C35A C36A C18A 119.5(15)
C35A C36A C37A 123.9(17)
C37A C36A C18A 106.1(8)
C38A C37A C36A 109.4(8)
C53A C37A C36A 120.0(16)
C53A C37A C38A 119.6(17)
C37A C38A C19A 107.4(8)
C39A C38A C19A 118.9(16)
C39A C38A C37A 121.2(17)
C22A C39A C40A 106.7(8)
C38A C39A C22A 123.7(13)
C38A C39A C40A 118.1(13)
C41A C40A C39A 107.8(8)
C54A C40A C39A 122.6(14)
C54A C40A C41A 115.0(14)
C40A C41A C23A 107.3(7)
C42A C41A C23A 119.8(13)
C42A C41A C40A 122.2(14)
C41A C42A C43A 115.3(11)
C41A C42A C56A 123.3(12)
C56A C42A C43A 108.2(7)
C25A C43A C42A 130.0(13)
C25A C43A C44A 115.4(12)
C42A C43A C44A 107.5(7)
C45A C44A C43A 126.7(13)
C45A C44A C57A 116.0(14)
C57A C44A C43A 106.9(7)
C44A C45A C27A 114.8(15)
C44A C45A C46A 117.7(18)
C46A C45A C27A 108.3(8)
C45A C46A C29A 107.6(8)
C47A C46A C29A 112.7(17)
C47A C46A C45A 129.3(18)
C46A C47A C48A 124.5(12)
C46A C47A C58A 115.9(13)
C58A C47A C48A 109.0(7)
C31A C48A C47A 120.6(14)
C31A C48A C49A 122.0(14)
C47A C48A C49A 105.6(7)
C50A C49A C48A 117.4(12)
C50A C49A C59A 118.9(13)
C59A C49A C48A 109.1(8)
C49A C50A C33A 120.4(13)
C49A C50A C51A 120.7(14)
C51A C50A C33A 108.5(8)
C50A C51A C35A 107.5(8)
C52A C51A C35A 117.3(13)
C52A C51A C50A 123.0(14)
C51A C52A C53A 122.7(13)
C51A C52A C60A 117.1(13)
C53A C52A C60A 107.3(7)
C37A C53A C52A 118.5(15)
C37A C53A C54A 121.9(15)
C52A C53A C54A 108.4(7)
C40A C54A C53A 116.3(14)
C40A C54A C55A 126.1(16)
C55A C54A C53A 107.4(8)
C56A C55A C54A 118.9(15)
C56A C55A C60A 119.0(13)
C60A C55A C54A 108.3(8)
C42A C56A C57A 108.2(8)
C55A C56A C42A 114.4(11)
C55A C56A C57A 125.8(12)
C44A C57A C56A 109.2(8)
C58A C57A C44A 125.3(13)
C58A C57A C56A 114.2(13)
C47A C58A C59A 107.8(7)
C57A C58A C47A 115.3(13)
C57A C58A C59A 121.5(12)
C49A C59A C58A 108.4(7)
C60A C59A C49A 121.1(11)
C60A C59A C58A 120.5(11)
C55A C60A C52A 108.7(7)
C59A C60A C52A 119.0(12)
C59A C60A C55A 118.7(13)
C63A C62A C4A 120.7(8)
C63A C62A C67A 117.9(9)
C67A C62A C4A 121.3(8)
C62A C63A C64A 121.9(8)
C63A C64A C68A 118.1(11)
C65A C64A C63A 118.5(9)
C65A C64A C68A 123.4(12)
O3A C65A C64A 116.3(10)
O3A C65A C66A 122.8(10)
C64A C65A C66A 120.8(10)
C67A C66A C65A 119.0(10)
C66A C67A C62A 121.7(10)
O1A C68A O2A 126.8(19)
O1A C68A C64A 124(2)
O2A C68A C64A 109.2(11)
C68B O2B C69B 115.9(13)
C65B O3B C70B 117.9(11)
C2B C1B C10B 101.0(11)
C2B C1B C62B 112.8(9)
C6B C1B C2B 107.7(9)
C6B C1B C10B 108.6(9)
C6B C1B C62B 107.2(9)
C10B C1B C62B 119.0(8)
C3B C2B C1B 126.6(11)
C3B C2B C12B 114.8(11)
C12B C2B C1B 111.9(9)
C2B C3B C4B 120.0(14)
C2B C3B C15B 122.4(13)
C15B C3B C4B 109.9(12)
C3B C4B C5B 111.0(17)
C3B C4B C17B 100.7(17)
C3B C4B C61B 116(2)
C5B C4B C17B 107.4(17)
C5B C4B C61B 110.1(19)
C17B C4B C61B 110.6(15)
C6B C5B C4B 123.5(12)
C6B C5B C20B 108.4(8)
C20B C5B C4B 122.5(12)
C5B C6B C1B 123.8(9)
C5B C6B C7B 109.5(7)
C7B C6B C1B 121.1(9)
C6B C7B C21B 106.8(6)
C8B C7B C6B 119.4(8)
C8B C7B C21B 121.6(8)
C7B C8B C9B 121.4(11)
C7B C8B C24B 119.5(10)
C9B C8B C24B 107.6(7)
C8B C9B C26B 108.5(8)
C10B C9B C8B 123.6(12)
C10B C9B C26B 117.8(14)
C9B C10B C1B 121.5(13)
C9B C10B C11B 123.0(14)
C11B C10B C1B 109.2(9)
C12B C11B C10B 106.3(9)
C28B C11B C10B 118.8(17)
C28B C11B C12B 122.1(16)
C2B C12B C11B 108.5(8)
C13B C12B C2B 122.1(9)
C13B C12B C11B 118.2(10)
C12B C13B C14B 122.0(9)
C12B C13B C30B 121.1(11)
C14B C13B C30B 106.5(7)
C13B C14B C32B 108.7(7)
C15B C14B C13B 118.6(9)
C15B C14B C32B 121.5(11)
C3B C15B C16B 109.5(10)
C14B C15B C3B 119.9(11)
C14B C15B C16B 119.4(9)
C15B C16B C17B 107.8(9)
C34B C16B C15B 120.0(9)
C34B C16B C17B 120.0(11)
C16B C17B C4B 109.7(11)
C18B C17B C4B 122.7(15)
C18B C17B C16B 118.8(13)
C17B C18B C19B 125.4(14)
C17B C18B C36B 120.5(14)
C19B C18B C36B 106.6(7)
C18B C19B C38B 108.4(7)
C20B C19B C18B 114.1(13)
C20B C19B C38B 124.3(13)
C5B C20B C21B 108.0(7)
C19B C20B C5B 125.2(12)
C19B C20B C21B 115.7(10)
C20B C21B C7B 107.2(6)
C22B C21B C7B 117.2(9)
C22B C21B C20B 120.6(10)
C21B C22B C23B 120.9(10)
C21B C22B C39B 122.0(11)
C23B C22B C39B 110.2(7)
C22B C23B C41B 107.0(8)
C24B C23B C22B 124.0(12)
C24B C23B C41B 117.1(12)
C23B C24B C8B 116.4(12)
C23B C24B C25B 123.1(16)
C25B C24B C8B 107.3(8)
C24B C25B C26B 109.6(8)
C43B C25B C24B 118.2(16)
C43B C25B C26B 123.1(16)
C25B C26B C9B 106.9(8)
C27B C26B C9B 116.3(15)
C27B C26B C25B 122.3(17)
C26B C27B C28B 122.7(15)
C26B C27B C45B 116.7(15)
C28B C27B C45B 108.3(8)
C11B C28B C27B 121.2(18)
C11B C28B C29B 120.6(16)
C27B C28B C29B 108.0(8)
C30B C29B C28B 123.1(14)
C30B C29B C46B 116.5(15)
C46B C29B C28B 108.3(8)
C29B C30B C13B 114.8(12)
C29B C30B C31B 122.6(16)
C31B C30B C13B 108.6(8)
C30B C31B C32B 109.0(8)
C48B C31B C30B 121.7(18)
C48B C31B C32B 120.5(17)
C31B C32B C14B 107.0(8)
C33B C32B C14B 117.7(13)
C33B C32B C31B 119.9(16)
C32B C33B C34B 121.8(12)
C32B C33B C50B 122.4(15)
C34B C33B C50B 107.1(8)
C16B C34B C33B 119.5(10)
C16B C34B C35B 120.9(10)
C35B C34B C33B 109.0(7)
C34B C35B C51B 107.6(8)
C36B C35B C34B 121.9(13)
C36B C35B C51B 119.3(14)
C35B C36B C18B 117.3(13)
C35B C36B C37B 125.2(14)
C37B C36B C18B 107.9(7)
C36B C37B C38B 109.1(8)
C53B C37B C36B 116.7(15)
C53B C37B C38B 107.6(15)
C37B C38B C19B 106.9(7)
C39B C38B C19B 114.9(12)
C39B C38B C37B 129.3(13)
C22B C39B C40B 107.2(8)
C38B C39B C22B 121.9(12)
C38B C39B C40B 117.2(13)
C41B C40B C39B 107.5(8)
C41B C40B C54B 121.3(14)
C54B C40B C39B 119.7(13)
C40B C41B C23B 107.9(7)
C42B C41B C23B 123.1(13)
C42B C41B C40B 115.0(14)
C41B C42B C43B 115.4(14)
C41B C42B C56B 126.2(15)
C56B C42B C43B 107.4(7)
C25B C43B C42B 122.6(14)
C25B C43B C44B 116.5(14)
C44B C43B C42B 108.3(7)
C43B C44B C57B 107.1(7)
C45B C44B C43B 122.7(13)
C45B C44B C57B 118.6(13)
C44B C45B C27B 118.6(13)
C44B C45B C46B 122.1(14)
C46B C45B C27B 106.6(7)
C45B C46B C29B 108.8(8)
C47B C46B C29B 120.7(14)
C47B C46B C45B 119.1(15)
C46B C47B C48B 116.1(12)
C46B C47B C58B 120.3(13)
C58B C47B C48B 109.5(8)
C31B C48B C47B 122.3(14)
C31B C48B C49B 120.0(14)
C47B C48B C49B 105.5(7)
C50B C49B C48B 123.7(12)
C50B C49B C59B 117.4(13)
C59B C49B C48B 108.8(7)
C49B C50B C33B 113.1(16)
C49B C50B C51B 125.0(18)
C51B C50B C33B 107.9(8)
C50B C51B C35B 108.3(8)
C52B C51B C35B 113.6(16)
C52B C51B C50B 121.1(19)
C51B C52B C53B 127.6(13)
C51B C52B C60B 115.8(15)
C60B C52B C53B 106.6(7)
C37B C53B C52B 115.4(13)
C37B C53B C54B 130.8(13)
C54B C53B C52B 107.6(7)
C40B C54B C53B 115.0(11)
C40B C54B C55B 123.9(12)
C55B C54B C53B 107.9(7)
C54B C55B C60B 108.6(8)
C56B C55B C54B 114.9(11)
C56B C55B C60B 124.0(13)
C55B C56B C42B 118.6(14)
C55B C56B C57B 120.7(14)
C57B C56B C42B 108.3(8)
C56B C57B C44B 108.8(7)
C58B C57B C44B 120.2(13)
C58B C57B C56B 117.9(13)
C47B C58B C59B 108.1(7)
C57B C58B C47B 119.7(11)
C57B C58B C59B 120.4(11)
C49B C59B C58B 108.0(7)
C60B C59B C49B 115.7(13)
C60B C59B C58B 122.1(12)
C52B C60B C55B 109.2(8)
C52B C60B C59B 124.2(14)
C59B C60B C55B 114.7(13)
C63B C62B C1B 121.0(8)
C67B C62B C1B 121.1(8)
C67B C62B C63B 117.9(9)
C62B C63B C64B 121.8(8)
C63B C64B C68B 117.3(13)
C65B C64B C63B 118.4(9)
C65B C64B C68B 123.7(14)
O3B C65B C66B 123.4(11)
C64B C65B O3B 115.1(10)
C64B C65B C66B 120.6(11)
C67B C66B C65B 119.0(10)
C66B C67B C62B 121.7(10)
O1B C68B O2B 125(2)
O1B C68B C64B 124(2)
O2B C68B C64B 110.1(15)
S1 C1S S2 178.3(5)

loop_
_geom_bond_atom_site_label_1
_geom_bond_atom_site_label_2
_geom_bond_distance
O1A C68A 1.196(16)
O2A C68A 1.34(3)
O2A C69A 1.448(14)
O3A C65A 1.372(15)
O3A C70A 1.42(3)
C1A C2A 1.50(2)
C1A C6A 1.505(19)
C1A C10A 1.51(2)
C1A C61A 1.57(4)
C2A C3A 1.448(14)
C2A C12A 1.467(16)
C3A C4A 1.552(12)
C3A C15A 1.430(12)
C4A C5A 1.532(12)
C4A C17A 1.561(13)
C4A C62A 1.602(15)
C5A C6A 1.432(12)
C5A C20A 1.448(11)
C6A C7A 1.450(12)
C7A C8A 1.369(10)
C7A C21A 1.460(11)
C8A C9A 1.426(14)
C8A C24A 1.478(14)
C9A C10A 1.41(2)
C9A C26A 1.482(15)
C10A C11A 1.481(18)
C11A C12A 1.483(17)
C11A C28A 1.38(2)
C12A C13A 1.33(2)
C13A C14A 1.459(14)
C13A C30A 1.493(16)
C14A C15A 1.369(10)
C14A C32A 1.474(15)
C15A C16A 1.450(12)
C16A C17A 1.471(13)
C16A C34A 1.347(10)
C17A C18A 1.369(10)
C18A C19A 1.376(15)
C18A C36A 1.441(15)
C19A C20A 1.378(10)
C19A C38A 1.441(15)
C20A C21A 1.489(12)
C21A C22A 1.356(10)
C22A C23A 1.397(14)
C22A C39A 1.393(14)
C23A C24A 1.382(10)
C23A C41A 1.453(15)
C24A C25A 1.443(16)
C25A C26A 1.426(15)
C25A C43A 1.353(10)
C26A C27A 1.380(10)
C27A C28A 1.407(16)
C27A C45A 1.466(16)
C28A C29A 1.421(16)
C29A C30A 1.372(11)
C29A C46A 1.455(16)
C30A C31A 1.476(17)
C31A C32A 1.458(17)
C31A C48A 1.23(2)
C32A C33A 1.365(10)
C33A C34A 1.434(15)
C33A C50A 1.454(16)
C34A C35A 1.446(15)
C35A C36A 1.393(10)
C35A C51A 1.481(15)
C36A C37A 1.408(15)
C37A C38A 1.399(15)
C37A C53A 1.371(10)
C38A C39A 1.376(10)
C39A C40A 1.458(14)
C40A C41A 1.419(15)
C40A C54A 1.35(2)
C41A C42A 1.380(10)
C42A C43A 1.459(13)
C42A C56A 1.456(14)
C43A C44A 1.512(14)
C44A C45A 1.378(10)
C44A C57A 1.438(15)
C45A C46A 1.409(17)
C46A C47A 1.33(2)
C47A C48A 1.508(15)
C47A C58A 1.477(13)
C48A C49A 1.517(14)
C49A C50A 1.35(2)
C49A C59A 1.458(14)
C50A C51A 1.441(16)
C51A C52A 1.40(2)
C52A C53A 1.452(15)
C52A C60A 1.456(15)
C53A C54A 1.467(16)
C54A C55A 1.451(15)
C55A C56A 1.42(2)
C55A C60A 1.445(15)
C56A C57A 1.468(14)
C57A C58A 1.43(2)
C58A C59A 1.497(15)
C59A C60A 1.436(18)
C62A C63A 1.385(11)
C62A C67A 1.389(13)
C63A C64A 1.395(11)
C64A C65A 1.384(13)
C64A C68A 1.51(2)
C65A C66A 1.396(13)
C66A C67A 1.380(13)
O1B C68B 1.20(2)
O2B C68B 1.33(3)
O2B C69B 1.457(14)
O3B C65B 1.386(16)
O3B C70B 1.41(3)
C1B C2B 1.557(13)
C1B C6B 1.541(12)
C1B C10B 1.571(14)
C1B C62B 1.577(15)
C2B C3B 1.421(14)
C2B C12B 1.462(14)
C3B C4B 1.535(19)
C3B C15B 1.443(15)
C4B C5B 1.541(18)
C4B C17B 1.55(2)
C4B C61B 1.58(4)
C5B C6B 1.411(13)
C5B C20B 1.432(14)
C6B C7B 1.439(11)
C7B C8B 1.376(10)
C7B C21B 1.458(11)
C8B C9B 1.403(15)
C8B C24B 1.449(14)
C9B C10B 1.31(2)
C9B C26B 1.445(15)
C10B C11B 1.537(17)
C11B C12B 1.514(15)
C11B C28B 1.17(3)
C12B C13B 1.35(2)
C13B C14B 1.437(13)
C13B C30B 1.457(15)
C14B C15B 1.372(10)
C14B C32B 1.459(14)
C15B C16B 1.447(14)
C16B C17B 1.459(15)
C16B C34B 1.383(10)
C17B C18B 1.383(10)
C18B C19B 1.458(15)
C18B C36B 1.506(15)
C19B C20B 1.372(10)
C19B C38B 1.489(14)
C20B C21B 1.453(12)
C21B C22B 1.358(10)
C22B C23B 1.384(14)
C22B C39B 1.393(13)
C23B C24B 1.374(10)
C23B C41B 1.440(14)
C24B C25B 1.405(15)
C25B C26B 1.408(15)
C25B C43B 1.366(10)
C26B C27B 1.383(10)
C27B C28B 1.467(16)
C27B C45B 1.508(15)
C28B C29B 1.475(17)
C29B C30B 1.364(10)
C29B C46B 1.475(16)
C30B C31B 1.418(16)
C31B C32B 1.428(16)
C31B C48B 1.24(2)
C32B C33B 1.373(10)
C33B C34B 1.441(14)
C33B C50B 1.464(16)
C34B C35B 1.416(14)
C35B C36B 1.377(10)
C35B C51B 1.464(15)
C36B C37B 1.442(15)
C37B C38B 1.457(15)
C37B C53B 1.355(10)
C38B C39B 1.375(10)
C39B C40B 1.434(15)
C40B C41B 1.404(15)
C40B C54B 1.42(2)
C41B C42B 1.381(10)
C42B C43B 1.471(15)
C42B C56B 1.460(14)
C43B C44B 1.461(14)
C44B C45B 1.384(10)
C44B C57B 1.465(14)
C45B C46B 1.474(15)
C46B C47B 1.39(2)
C47B C48B 1.510(15)
C47B C58B 1.461(14)
C48B C49B 1.511(15)
C49B C50B 1.33(2)
C49B C59B 1.475(14)
C50B C51B 1.416(17)
C51B C52B 1.35(2)
C52B C53B 1.509(15)
C52B C60B 1.431(15)
C53B C54B 1.455(13)
C54B C55B 1.444(14)
C55B C56B 1.42(2)
C55B C60B 1.461(14)
C56B C57B 1.447(15)
C57B C58B 1.426(18)
C58B C59B 1.494(15)
C59B C60B 1.43(2)
C62B C63B 1.393(11)
C62B C67B 1.389(13)
C63B C64B 1.392(11)
C64B C65B 1.387(13)
C64B C68B 1.50(2)
C65B C66B 1.395(13)
C66B C67B 1.378(13)
S1 C1S 1.510(8)
S2 C1S 1.556(8)
